data_7701987
loop_
_publ_author_name
'Mu, Ying'
'Song, Tingting'
'Liu, Ning'
'Tong, Xiaobo'
'Li, Feng'
'Mu, Xiaoyue'

_publ_section_title
;
 Half-Sandwich Rare-Earth Metal Complexes Bearing a C5Me4-C6H4-o-CH2NMe2
 Ligand: Synthesis, Characterization and Catalytic Properties for
 Isoprene, 1-Hexene and MMA Polymerization
;
_journal_name_full 'Dalton Transactions'
_journal_paper_doi 10.1039/C9DT04029C
_journal_year 2019
_chemical_formula_sum 'C36 H48 Cl4 Lu2 N2'
_chemical_formula_weight 1000.50
_space_group_IT_number 56
_space_group_name_Hall '-P 2ab 2ac'
_space_group_name_H-M_alt 'P c c n'
_symmetry_cell_setting orthorhombic
_symmetry_space_group_name_H-M 'P c c n'
_atom_sites_solution_hydrogens geom
_atom_sites_solution_primary direct
_atom_sites_solution_secondary difmap
_audit_creation_method SHELXL-97
_audit_update_record
;
2019-09-23 deposited with the CCDC.	2019-11-18 downloaded from the CCDC.
;
_cell_angle_alpha 90.00
_cell_angle_beta 90.00
_cell_angle_gamma 90.00
_cell_formula_units_Z 4
_cell_length_a 12.5958(8)
_cell_length_b 24.8514(15)
_cell_length_c 12.0503(7)
_cell_measurement_reflns_used 5477
_cell_measurement_temperature 185(2)
_cell_measurement_theta_max 52.77
_cell_measurement_theta_min 4.96
_cell_volume 3772.0(4)
_computing_cell_refinement 'Bruker SMART'
_computing_data_collection 'Bruker SMART'
_computing_data_reduction 'Bruker SAINT'
_computing_molecular_graphics 'Bruker SHELXTL'
_computing_publication_material 'Bruker SHELXTL'
_computing_structure_refinement 'SHELXL-97 (Sheldrick, 1997)'
_computing_structure_solution 'SHELXS-97 (Sheldrick, 1990)'
_diffrn_ambient_temperature 185(2)
_diffrn_measured_fraction_theta_full 0.999
_diffrn_measured_fraction_theta_max 0.999
_diffrn_measurement_device_type 'CCD area detector'
_diffrn_measurement_method 'phi and omega scan'
_diffrn_radiation_monochromator graphite
_diffrn_radiation_source 'fine-focus sealed tube'
_diffrn_radiation_type MoK\a
_diffrn_radiation_wavelength 0.71073
_diffrn_reflns_av_R_equivalents 0.0387
_diffrn_reflns_av_sigmaI/netI 0.0261
_diffrn_reflns_limit_h_max 15
_diffrn_reflns_limit_h_min -15
_diffrn_reflns_limit_k_max 29
_diffrn_reflns_limit_k_min -31
_diffrn_reflns_limit_l_max 12
_diffrn_reflns_limit_l_min -15
_diffrn_reflns_number 20140
_diffrn_reflns_theta_full 26.38
_diffrn_reflns_theta_max 26.38
_diffrn_reflns_theta_min 1.64
_exptl_absorpt_coefficient_mu 5.514
_exptl_absorpt_correction_T_max 0.4369
_exptl_absorpt_correction_T_min 0.3394
_exptl_absorpt_correction_type multi-scan
_exptl_absorpt_process_details 'SADABS; Bruker, 2000'
_exptl_crystal_colour colourless
_exptl_crystal_density_diffrn 1.762
_exptl_crystal_density_method 'not measured'
_exptl_crystal_description block
_exptl_crystal_F_000 1952
_exptl_crystal_size_max 0.25
_exptl_crystal_size_mid 0.23
_exptl_crystal_size_min 0.18
_refine_diff_density_max 1.249
_refine_diff_density_min -0.520
_refine_diff_density_rms 0.130
_refine_ls_extinction_method none
_refine_ls_goodness_of_fit_ref 1.043
_refine_ls_hydrogen_treatment constr
_refine_ls_matrix_type full
_refine_ls_number_parameters 205
_refine_ls_number_reflns 3863
_refine_ls_number_restraints 0
_refine_ls_restrained_S_all 1.043
_refine_ls_R_factor_all 0.0268
_refine_ls_R_factor_gt 0.0214
_refine_ls_shift/su_max 0.003
_refine_ls_shift/su_mean 0.000
_refine_ls_structure_factor_coef Fsqd
_refine_ls_weighting_details 'calc w=1/[\s^2^(Fo^2^)+(0.0263P)^2^+2.4785P] where P=(Fo^2^+2Fc^2^)/3'
_refine_ls_weighting_scheme calc
_refine_ls_wR_factor_gt 0.0514
_refine_ls_wR_factor_ref 0.0534
_reflns_number_gt 3483
_reflns_number_total 3863
_reflns_threshold_expression >2sigma(I)
_cod_data_source_file c9dt04029c2.cif
_cod_data_source_block ss
_cod_depositor_comments
;
The following automatic conversions were performed:

data item '_exptl_absorpt_correction_type' value 'Multi-scan' was
changed to 'multi-scan' in accordance with the
/home/data/users/saulius/crontab/automatic-downloads/rss-feeds/RSC/lib/dictionaries/cif_core.dic
dictionary named 'cif_core.dic' version 2.4.2 last updated on
2011-04-26.

data item '_symmetry_cell_setting' value 'Orthorhombic' was changed
to 'orthorhombic' in accordance with the
/home/data/users/saulius/crontab/automatic-downloads/rss-feeds/RSC/lib/dictionaries/cif_core.dic
dictionary named 'cif_core.dic' version 2.4.2 last updated on
2011-04-26.

Automatic conversion script
Id: cif_fix_values 6909 2019-04-08 15:41:33Z antanas 
;
_cod_original_sg_symbol_H-M Pccn
_cod_database_code 7701987

loop_
_symmetry_equiv_pos_as_xyz
'x, y, z'
'-x+1/2, -y+1/2, z'
'-x, y+1/2, -z+1/2'
'x+1/2, -y, -z+1/2'
'-x, -y, -z'
'x-1/2, y-1/2, -z'
'x, -y-1/2, z-1/2'
'-x-1/2, y, z-1/2'

loop_
_atom_site_label
_atom_site_type_symbol
_atom_site_fract_x
_atom_site_fract_y
_atom_site_fract_z
_atom_site_U_iso_or_equiv
_atom_site_adp_type
_atom_site_occupancy
_atom_site_symmetry_multiplicity
_atom_site_calc_flag
_atom_site_refinement_flags
Lu1 Lu -0.052636(9) 0.564825(4) 0.094291(10) 0.02258(6) Uani 1 1 d .
Cl1 Cl 0.08119(6) 0.48449(3) 0.10202(6) 0.03104(16) Uani 1 1 d .
Cl2 Cl -0.25153(6) 0.56427(3) 0.10383(7) 0.0385(2) Uani 1 1 d .
N1 N -0.05185(17) 0.55409(10) 0.2954(2) 0.0280(5) Uani 1 1 d .
C8 C -0.0649(2) 0.66779(12) 0.0912(2) 0.0280(7) Uani 1 1 d .
C11 C 0.1037(2) 0.63272(12) 0.0936(2) 0.0280(6) Uani 1 1 d .
C10 C 0.0657(2) 0.62991(12) -0.0165(3) 0.0308(6) Uani 1 1 d .
C9 C -0.0390(2) 0.65189(12) -0.0180(3) 0.0321(7) Uani 1 1 d .
C7 C 0.0229(2) 0.65536(11) 0.1613(2) 0.0265(6) Uani 1 1 d .
C16 C -0.1036(2) 0.60291(12) 0.3453(3) 0.0344(7) Uani 1 1 d .
H16A H -0.1351 0.5929 0.4158 0.041 Uiso 1 1 calc R
H16B H -0.1607 0.6145 0.2968 0.041 Uiso 1 1 calc R
C1 C 0.0317(2) 0.67229(12) 0.2787(3) 0.0321(7) Uani 1 1 d .
C6 C -0.0297(2) 0.64956(13) 0.3640(3) 0.0350(7) Uani 1 1 d .
C17 C 0.0511(2) 0.54383(14) 0.3518(3) 0.0377(7) Uani 1 1 d .
H17A H 0.0405 0.5434 0.4307 0.057 Uiso 1 1 calc R
H17B H 0.1006 0.5717 0.3328 0.057 Uiso 1 1 calc R
H17C H 0.0788 0.5097 0.3283 0.057 Uiso 1 1 calc R
C15 C -0.1618(2) 0.69877(13) 0.1241(3) 0.0435(8) Uani 1 1 d .
H15A H -0.1588 0.7341 0.0921 0.065 Uiso 1 1 calc R
H15B H -0.1647 0.7016 0.2035 0.065 Uiso 1 1 calc R
H15C H -0.2240 0.6804 0.0977 0.065 Uiso 1 1 calc R
C13 C 0.1296(3) 0.61197(15) -0.1146(3) 0.0487(9) Uani 1 1 d .
H13A H 0.1863 0.6370 -0.1274 0.073 Uiso 1 1 calc R
H13B H 0.0848 0.6105 -0.1790 0.073 Uiso 1 1 calc R
H13C H 0.1587 0.5769 -0.1004 0.073 Uiso 1 1 calc R
C18 C -0.1219(3) 0.50731(13) 0.3212(3) 0.0400(8) Uani 1 1 d .
H18A H -0.0910 0.4751 0.2916 0.060 Uiso 1 1 calc R
H18B H -0.1905 0.5129 0.2886 0.060 Uiso 1 1 calc R
H18C H -0.1292 0.5039 0.4002 0.060 Uiso 1 1 calc R
C5 C -0.0211(3) 0.66965(14) 0.4719(3) 0.0458(8) Uani 1 1 d .
H5 H -0.0616 0.6544 0.5283 0.055 Uiso 1 1 calc R
C2 C 0.1018(3) 0.71432(13) 0.3056(3) 0.0426(8) Uani 1 1 d .
H2 H 0.1443 0.7293 0.2506 0.051 Uiso 1 1 calc R
C12 C 0.2149(2) 0.61739(14) 0.1294(3) 0.0415(8) Uani 1 1 d .
H12A H 0.2346 0.5840 0.0950 0.062 Uiso 1 1 calc R
H12B H 0.2169 0.6134 0.2086 0.062 Uiso 1 1 calc R
H12C H 0.2637 0.6450 0.1073 0.062 Uiso 1 1 calc R
C14 C -0.1066(3) 0.66136(15) -0.1202(3) 0.0476(9) Uani 1 1 d .
H14A H -0.1801 0.6626 -0.0993 0.071 Uiso 1 1 calc R
H14B H -0.0957 0.6326 -0.1721 0.071 Uiso 1 1 calc R
H14C H -0.0868 0.6949 -0.1540 0.071 Uiso 1 1 calc R
C4 C 0.0463(3) 0.71161(16) 0.4962(4) 0.0572(11) Uani 1 1 d .
H4 H 0.0501 0.7250 0.5682 0.069 Uiso 1 1 calc R
C3 C 0.1082(3) 0.73368(15) 0.4136(3) 0.0537(10) Uani 1 1 d .
H3 H 0.1546 0.7617 0.4302 0.064 Uiso 1 1 calc R

loop_
_atom_site_aniso_label
_atom_site_aniso_U_11
_atom_site_aniso_U_22
_atom_site_aniso_U_33
_atom_site_aniso_U_23
_atom_site_aniso_U_13
_atom_site_aniso_U_12
Lu1 0.02347(8) 0.02118(8) 0.02311(9) 0.00122(4) -0.00120(4) -0.00021(4)
Cl1 0.0372(4) 0.0289(4) 0.0270(4) -0.0034(3) -0.0080(3) 0.0084(3)
Cl2 0.0254(3) 0.0527(5) 0.0373(5) 0.0024(3) -0.0024(3) -0.0051(3)
N1 0.0316(13) 0.0280(13) 0.0244(14) -0.0006(11) 0.0001(9) 0.0009(9)
C8 0.0280(14) 0.0182(14) 0.0379(19) 0.0050(12) -0.0027(12) 0.0026(11)
C11 0.0230(13) 0.0237(14) 0.0373(18) 0.0016(12) 0.0017(11) -0.0045(11)
C10 0.0354(15) 0.0248(15) 0.0323(17) 0.0014(13) 0.0053(12) -0.0079(12)
C9 0.0384(15) 0.0248(15) 0.0332(18) 0.0071(13) -0.0066(13) -0.0045(12)
C7 0.0270(13) 0.0198(14) 0.0326(16) 0.0019(12) -0.0002(12) 0.0014(11)
C16 0.0346(15) 0.0382(18) 0.0303(17) -0.0036(14) 0.0081(13) 0.0055(13)
C1 0.0322(14) 0.0280(15) 0.0360(17) -0.0079(13) -0.0045(13) 0.0070(12)
C6 0.0402(16) 0.0315(17) 0.0332(17) -0.0093(14) -0.0016(14) 0.0099(13)
C17 0.0443(18) 0.0376(18) 0.0313(18) 0.0001(15) -0.0075(13) 0.0090(14)
C15 0.0337(16) 0.0308(17) 0.066(2) 0.0042(16) -0.0025(15) 0.0110(13)
C13 0.055(2) 0.048(2) 0.043(2) -0.0051(16) 0.0177(16) -0.0117(17)
C18 0.057(2) 0.0346(18) 0.0285(17) 0.0059(13) 0.0029(15) -0.0089(15)
C5 0.0537(19) 0.046(2) 0.038(2) -0.0164(16) -0.0021(16) 0.0135(16)
C2 0.0410(18) 0.0312(17) 0.056(2) -0.0078(15) -0.0089(16) 0.0017(14)
C12 0.0241(14) 0.0418(19) 0.059(2) -0.0048(17) -0.0034(14) 0.0017(13)
C14 0.055(2) 0.043(2) 0.045(2) 0.0124(16) -0.0150(17) -0.0029(17)
C4 0.069(3) 0.053(2) 0.049(2) -0.027(2) -0.0160(19) 0.0218(19)
C3 0.052(2) 0.037(2) 0.073(3) -0.0247(19) -0.018(2) 0.0050(17)

loop_
_atom_type_symbol
_atom_type_description
_atom_type_scat_dispersion_real
_atom_type_scat_dispersion_imag
_atom_type_scat_source
C C 0.0033 0.0016 'International Tables Vol C Tables 4.2.6.8 and 6.1.1.4'
H H 0.0000 0.0000 'International Tables Vol C Tables 4.2.6.8 and 6.1.1.4'
N N 0.0061 0.0033 'International Tables Vol C Tables 4.2.6.8 and 6.1.1.4'
Cl Cl 0.1484 0.1585 'International Tables Vol C Tables 4.2.6.8 and 6.1.1.4'
Lu Lu -0.4720 5.8584 'International Tables Vol C Tables 4.2.6.8 and 6.1.1.4'

loop_
_geom_angle_atom_site_label_1
_geom_angle_atom_site_label_2
_geom_angle_atom_site_label_3
_geom_angle
_geom_angle_site_symmetry_3
N1 Lu1 Cl2 87.59(5) .
N1 Lu1 C9 128.18(9) .
Cl2 Lu1 C9 95.51(7) .
N1 Lu1 C8 97.13(9) .
Cl2 Lu1 C8 86.89(6) .
C9 Lu1 C8 32.01(10) .
N1 Lu1 C7 77.43(9) .
Cl2 Lu1 C7 111.10(6) .
C9 Lu1 C7 53.23(10) .
C8 Lu1 C7 32.24(8) .
N1 Lu1 C10 125.61(9) .
Cl2 Lu1 C10 127.29(7) .
C9 Lu1 C10 32.30(9) .
C8 Lu1 C10 53.13(9) .
C7 Lu1 C10 53.05(9) .
N1 Lu1 C11 94.10(8) .
Cl2 Lu1 C11 139.67(7) .
C9 Lu1 C11 52.90(9) .
C8 Lu1 C11 52.88(9) .
C7 Lu1 C11 31.91(9) .
C10 Lu1 C11 31.72(9) .
N1 Lu1 Cl1 83.01(6) .
Cl2 Lu1 Cl1 129.66(3) .
C9 Lu1 Cl1 128.42(7) .
C8 Lu1 Cl1 143.28(6) .
C7 Lu1 Cl1 114.71(6) .
C10 Lu1 Cl1 97.18(7) .
C11 Lu1 Cl1 90.42(7) .
N1 Lu1 Cl1 145.62(6) 5_565
Cl2 Lu1 Cl1 84.50(2) 5_565
C9 Lu1 Cl1 85.93(8) 5_565
C8 Lu1 Cl1 115.72(7) 5_565
C7 Lu1 Cl1 136.40(7) 5_565
C10 Lu1 Cl1 84.69(7) 5_565
C11 Lu1 Cl1 113.28(6) 5_565
Cl1 Lu1 Cl1 76.67(2) 5_565
Lu1 Cl1 Lu1 103.33(2) 5_565
C17 N1 C18 106.6(2) .
C17 N1 C16 109.5(2) .
C18 N1 C16 106.8(2) .
C17 N1 Lu1 118.49(18) .
C18 N1 Lu1 106.89(18) .
C16 N1 Lu1 107.93(18) .
C9 C8 C7 108.1(2) .
C9 C8 C15 125.4(3) .
C7 C8 C15 126.0(3) .
C9 C8 Lu1 73.76(17) .
C7 C8 Lu1 74.23(16) .
C15 C8 Lu1 124.0(2) .
C10 C11 C7 108.5(2) .
C10 C11 C12 124.7(3) .
C7 C11 C12 126.7(3) .
C10 C11 Lu1 73.36(15) .
C7 C11 Lu1 73.26(15) .
C12 C11 Lu1 122.5(2) .
C11 C10 C9 107.8(3) .
C11 C10 C13 125.0(3) .
C9 C10 C13 126.9(3) .
C11 C10 Lu1 74.92(16) .
C9 C10 Lu1 73.25(16) .
C13 C10 Lu1 122.3(2) .
C8 C9 C10 108.0(3) .
C8 C9 C14 125.7(3) .
C10 C9 C14 126.0(3) .
C8 C9 Lu1 74.23(17) .
C10 C9 Lu1 74.45(17) .
C14 C9 Lu1 121.6(2) .
C11 C7 C8 107.5(3) .
C11 C7 C1 127.5(3) .
C8 C7 C1 124.2(3) .
C11 C7 Lu1 74.83(16) .
C8 C7 Lu1 73.52(16) .
C1 C7 Lu1 125.2(2) .
N1 C16 C6 114.4(2) .
C6 C1 C2 118.4(3) .
C6 C1 C7 123.0(3) .
C2 C1 C7 118.6(3) .
C5 C6 C1 119.7(3) .
C5 C6 C16 117.6(3) .
C1 C6 C16 122.7(3) .
C4 C5 C6 121.1(4) .
C3 C2 C1 120.7(4) .
C5 C4 C3 119.8(4) .
C4 C3 C2 120.4(4) .

loop_
_geom_bond_atom_site_label_1
_geom_bond_atom_site_label_2
_geom_bond_distance
_geom_bond_site_symmetry_2
Lu1 N1 2.438(3) .
Lu1 Cl2 2.5078(8) .
Lu1 C9 2.558(3) .
Lu1 C8 2.564(3) .
Lu1 C7 2.573(3) .
Lu1 C10 2.573(3) .
Lu1 C11 2.593(3) .
Lu1 Cl1 2.6145(7) .
Lu1 Cl1 2.6885(7) 5_565
Cl1 Lu1 2.6885(7) 5_565
N1 C17 1.487(4) .
N1 C18 1.492(4) .
N1 C16 1.503(4) .
C8 C9 1.412(4) .
C8 C7 1.426(4) .
C8 C15 1.496(4) .
C11 C10 1.412(4) .
C11 C7 1.420(4) .
C11 C12 1.514(4) .
C10 C9 1.427(4) .
C10 C13 1.498(4) .
C9 C14 1.516(4) .
C7 C1 1.480(4) .
C16 C6 1.504(4) .
C1 C6 1.405(5) .
C1 C2 1.406(4) .
C6 C5 1.397(5) .
C5 C4 1.376(5) .
C2 C3 1.390(5) .
C4 C3 1.378(6) .
